data_1553253
loop_
_publ_author_name
'Focken, Thilo'
'Chowdhury, Sultan'
'Zenova, Alla'
'Grimwood, Michael E.'
'Chabot, Christine'
'Sheng, Tao'
'Hemeon, Ivan'
'Decker, Shannon M.'
'Wilson, Michael'
'Bichler, Paul'
'Jia, Qi'
'Sun, Shaoyi'
'Young, Clint'
'Lin, Sophia'
'Goodchild, Samuel J.'
'Shuart, Noah G.'
'Chang, Elaine'
'Xie, Zhiwei'
'Li, Bowen'
'Khakh, Kuldip'
'Bankar, Girish'
'Waldbrook, Matthew'
'Kwan, Rainbow'
'Nelkenbrecher, Karen'
'Karimi Tari, Parisa'
'Chahal, Navjot'
'Sojo, Luis'
'Robinette, C. Lee'
'White, Andrew D.'
'Chen, Chien-An'
'Zhang, Yi'
'Pang, Jodie'
'Chang, Jae H.'
'Hackos, David H.'
'Johnson, Jr, J P'
'Cohen, Charles J.'
'Ortwine, Daniel F.'
'Sutherlin, Daniel P.'
'Dehnhardt, Christoph M.'
'Safina, Brian S.'

_publ_section_title
;
 Design of Conformationally Constrained Acyl Sulfonamide Isosteres:
 Identification of N-([1,2,4]Triazolo[4,3-
 a]pyridin-3-yl)methane-sulfonamides as Potent and Selective
 hNa<sub>V</sub>1.7 Inhibitors for the Treatment of Pain.
;
_journal_issue 11
_journal_name_full 'Journal of medicinal chemistry'
_journal_page_first 4810
_journal_page_last 4831
_journal_paper_doi 10.1021/acs.jmedchem.7b01826
_journal_volume 61
_journal_year 2018
_chemical_formula_sum 'C19 H23 Cl F N O4 S'
_chemical_formula_weight 415.89
_chemical_name_common cpd1
_chemical_name_systematic
;
 gene113
;
_space_group.centring_type primitive

_space_group_IT_number 14
_space_group.IT_number 14

_space_group_name_Hall '-P 2ybc'
_space_group_name_H-M_alt 'P 1 21/c 1'
_symmetry_cell_setting monoclinic
_symmetry_space_group_name_H-M 'P 1 21/c 1'
_atom_sites_solution_hydrogens geom
_atom_sites_solution_primary direct
_atom_sites_solution_secondary difmap
_audit_creation_method SHELXL-97
_cell_angle_alpha 90.00
_cell_angle_beta 100.101(5)
_cell_angle_gamma 90.00
_cell_formula_units_Z 4
_cell_length_a 22.010(5)
_cell_length_b 9.223(2)
_cell_length_c 9.454(2)
_cell_measurement_reflns_used 1681
_cell_measurement_temperature 100(2)
_cell_measurement_theta_max 25.27
_cell_measurement_theta_min 2.40
_cell_volume 1889.4(7)
_computing_cell_refinement 'Bruker SAINT'
_computing_data_collection 'Bruker APEX2'
_computing_data_reduction 'Bruker SAINT'
_computing_molecular_graphics ORTEP-32
_computing_publication_material WinGX
_computing_structure_refinement SHELXL-97
_computing_structure_solution SIR-2011
_diffrn_ambient_temperature 100(2)
_diffrn_detector_area_resol_mean 8.366
_diffrn_measured_fraction_theta_full 0.990
_diffrn_measured_fraction_theta_max 0.986
_diffrn_measurement_device_type 'Bruker APEX-I CCD'
_diffrn_measurement_method 'phi and omega scans'
_diffrn_radiation_monochromator graphite
_diffrn_radiation_source 'fine-focus sealed tube'
_diffrn_radiation_type MoK\a
_diffrn_radiation_wavelength 0.71073
_diffrn_reflns_av_R_equivalents 0.0693
_diffrn_reflns_av_sigmaI/netI 0.0917
_diffrn_reflns_limit_h_max 26
_diffrn_reflns_limit_h_min -26
_diffrn_reflns_limit_k_max 11
_diffrn_reflns_limit_k_min -11
_diffrn_reflns_limit_l_max 11
_diffrn_reflns_limit_l_min -11
_diffrn_reflns_number 5279
_diffrn_reflns_theta_full 25.00
_diffrn_reflns_theta_max 25.39
_diffrn_reflns_theta_min 1.88
_exptl_absorpt_coefficient_mu 0.348
_exptl_absorpt_correction_T_max 0.9931
_exptl_absorpt_correction_T_min 0.9336
_exptl_absorpt_correction_type multi-scan
_exptl_absorpt_process_details TWINABS
_exptl_crystal_colour colorless
_exptl_crystal_density_diffrn 1.462
_exptl_crystal_density_method 'not measured'
_exptl_crystal_description plate
_exptl_crystal_F_000 872
_exptl_crystal_size_max 0.20
_exptl_crystal_size_mid 0.08
_exptl_crystal_size_min 0.02
_refine_diff_density_max 0.296
_refine_diff_density_min -0.390
_refine_diff_density_rms 0.069
_refine_ls_extinction_method none
_refine_ls_goodness_of_fit_ref 0.978
_refine_ls_hydrogen_treatment constr
_refine_ls_matrix_type full
_refine_ls_number_parameters 246
_refine_ls_number_reflns 5279
_refine_ls_number_restraints 0
_refine_ls_restrained_S_all 0.978
_refine_ls_R_factor_all 0.0785
_refine_ls_R_factor_gt 0.0516
_refine_ls_shift/su_max 0.000
_refine_ls_shift/su_mean 0.000
_refine_ls_structure_factor_coef Fsqd
_refine_ls_weighting_details 'calc w=1/[\s^2^(Fo^2^)+(0.0552P)^2^+0.0000P] where P=(Fo^2^+2Fc^2^)/3'
_refine_ls_weighting_scheme calc
_refine_ls_wR_factor_gt 0.1067
_refine_ls_wR_factor_ref 0.1160
_reflns_number_gt 3938
_reflns_number_total 5279
_reflns_threshold_expression >2sigma(I)
_cod_data_source_file jm7b01826_si_002.cif
_cod_data_source_block cpd1
_cod_depositor_comments
;
The following automatic conversions were performed:

data item '_symmetry_cell_setting' value 'Monoclinic' was changed to
'monoclinic' in accordance with the
/home/saulius/struct/COD-crude-data/automatic-downloads/DataCite-retrospective/ACS/depositions/lib/dictionaries/cif_core.dic
dictionary named 'cif_core.dic' version 2.4.2 last updated on
2011-04-26.

Automatic conversion script
Id: cif_fix_values 6909 2019-04-08 15:41:33Z antanas 
;
_cod_original_cell_volume 1889.3(7)
_cod_original_sg_symbol_H-M P2(1)/c
_cod_database_code 1553253

loop_
_symmetry_equiv_pos_as_xyz
'x, y, z'
'-x, y+1/2, -z+1/2'
'-x, -y, -z'
'x, -y-1/2, z-1/2'

loop_
_atom_site_label
_atom_site_type_symbol
_atom_site_fract_x
_atom_site_fract_y
_atom_site_fract_z
_atom_site_U_iso_or_equiv
_atom_site_adp_type
_atom_site_occupancy
_atom_site_symmetry_multiplicity
_atom_site_calc_flag
_atom_site_refinement_flags
C1 C 0.17004(15) 0.9364(3) -0.1406(4) 0.0144(8) Uani 1 1 d .
C2 C 0.16829(15) 0.9325(4) -0.3022(4) 0.0174(8) Uani 1 1 d .
H2A H 0.1739 0.8315 -0.3330 0.021 Uiso 1 1 calc R
H2B H 0.2025 0.9918 -0.3266 0.021 Uiso 1 1 calc R
C3 C 0.10670(15) 0.9912(3) -0.3815(4) 0.0166(8) Uani 1 1 d .
H3 H 0.1060 0.9871 -0.4875 0.020 Uiso 1 1 calc R
C4 C 0.05382(16) 0.9005(4) -0.3435(4) 0.0215(9) Uani 1 1 d .
H4A H 0.0140 0.9386 -0.3949 0.026 Uiso 1 1 calc R
H4B H 0.0580 0.7989 -0.3743 0.026 Uiso 1 1 calc R
C5 C 0.05482(16) 0.9054(4) -0.1822(4) 0.0191(9) Uani 1 1 d .
H5 H 0.0204 0.8452 -0.1572 0.023 Uiso 1 1 calc R
C6 C 0.11666(14) 0.8481(4) -0.1042(4) 0.0187(8) Uani 1 1 d .
H6A H 0.1175 0.8516 0.0008 0.022 Uiso 1 1 calc R
H6B H 0.1214 0.7456 -0.1315 0.022 Uiso 1 1 calc R
C7 C 0.16202(15) 1.0940(3) -0.0957(4) 0.0179(8) Uani 1 1 d .
H7A H 0.1963 1.1537 -0.1191 0.022 Uiso 1 1 calc R
H7B H 0.1632 1.0988 0.0093 0.022 Uiso 1 1 calc R
C8 C 0.10003(16) 1.1542(4) -0.1748(4) 0.0176(9) Uani 1 1 d .
H8 H 0.0952 1.2570 -0.1452 0.021 Uiso 1 1 calc R
C9 C 0.09945(16) 1.1475(4) -0.3359(4) 0.0188(9) Uani 1 1 d .
H9A H 0.0601 1.1875 -0.3881 0.023 Uiso 1 1 calc R
H9B H 0.1336 1.2070 -0.3602 0.023 Uiso 1 1 calc R
C10 C 0.04777(15) 1.0630(3) -0.1364(4) 0.0200(8) Uani 1 1 d .
H10A H 0.0077 1.1019 -0.1857 0.024 Uiso 1 1 calc R
H10B H 0.0485 1.0673 -0.0315 0.024 Uiso 1 1 calc R
C11 C 0.23079(15) 0.8843(3) -0.0562(4) 0.0184(8) Uani 1 1 d .
H11A H 0.2647 0.9474 -0.0759 0.022 Uiso 1 1 calc R
H11B H 0.2297 0.8884 0.0480 0.022 Uiso 1 1 calc R
C12 C 0.27900(14) 0.6540(3) -0.0033(4) 0.0136(7) Uani 1 1 d .
C13 C 0.31244(14) 0.7038(4) 0.1250(4) 0.0151(8) Uani 1 1 d .
H13 H 0.3124 0.8039 0.1485 0.018 Uiso 1 1 calc R
C14 C 0.34552(15) 0.6071(4) 0.2175(3) 0.0129(8) Uani 1 1 d .
C15 C 0.34977(14) 0.4600(4) 0.1881(4) 0.0136(7) Uani 1 1 d .
C16 C 0.31762(14) 0.4133(4) 0.0566(4) 0.0155(8) Uani 1 1 d .
H16 H 0.3197 0.3141 0.0309 0.019 Uiso 1 1 calc R
C17 C 0.28307(14) 0.5063(3) -0.0367(3) 0.0139(8) Uani 1 1 d .
C18 C 0.38682(15) 0.3616(4) 0.2950(4) 0.0139(8) Uani 1 1 d .
C19 C 0.52490(13) 0.2464(4) 0.4235(4) 0.0203(8) Uani 1 1 d .
H19A H 0.5547 0.1841 0.4844 0.030 Uiso 1 1 calc R
H19B H 0.5073 0.3156 0.4837 0.030 Uiso 1 1 calc R
H19C H 0.5457 0.2993 0.3558 0.030 Uiso 1 1 calc R
N1 N 0.41915(11) 0.2569(3) 0.2320(3) 0.0158(6) Uani 1 1 d .
H1 H 0.4143 0.2527 0.1377 0.019 Uiso 1 1 calc R
O1 O 0.24119(9) 0.7367(2) -0.0982(2) 0.0173(5) Uani 1 1 d .
O2 O 0.38932(11) 0.3704(3) 0.4215(3) 0.0193(6) Uani 1 1 d .
O3 O 0.49018(10) 0.0549(2) 0.2256(2) 0.0223(6) Uani 1 1 d .
O4 O 0.43344(10) 0.0714(2) 0.4278(3) 0.0227(6) Uani 1 1 d .
F1 F 0.37668(8) 0.6607(2) 0.3418(2) 0.0220(5) Uani 1 1 d .
S1 S 0.46632(4) 0.14020(9) 0.32861(10) 0.0161(2) Uani 1 1 d .
Cl1 Cl 0.24243(4) 0.44238(9) -0.19768(10) 0.0247(2) Uani 1 1 d .

loop_
_atom_site_aniso_label
_atom_site_aniso_U_11
_atom_site_aniso_U_22
_atom_site_aniso_U_33
_atom_site_aniso_U_23
_atom_site_aniso_U_13
_atom_site_aniso_U_12
C1 0.0173(19) 0.0114(19) 0.0149(19) 0.0004(15) 0.0037(16) 0.0029(16)
C2 0.0151(19) 0.0114(19) 0.026(2) -0.0002(16) 0.0058(17) 0.0009(16)
C3 0.0225(19) 0.0155(19) 0.0119(19) -0.0015(14) 0.0031(15) 0.0013(15)
C4 0.019(2) 0.019(2) 0.025(2) -0.0041(17) 0.0003(18) 0.0008(16)
C5 0.0151(19) 0.014(2) 0.029(2) 0.0012(17) 0.0063(17) -0.0011(15)
C6 0.0219(18) 0.0156(19) 0.019(2) 0.0006(15) 0.0042(16) 0.0050(15)
C7 0.0196(18) 0.0151(19) 0.018(2) -0.0011(14) 0.0016(16) 0.0008(14)
C8 0.025(2) 0.0100(19) 0.018(2) -0.0002(16) 0.0035(17) 0.0049(16)
C9 0.020(2) 0.018(2) 0.019(2) 0.0039(17) 0.0027(17) 0.0027(17)
C10 0.0208(18) 0.0185(19) 0.021(2) 0.0023(16) 0.0056(15) 0.0050(15)
C11 0.0244(19) 0.0096(17) 0.020(2) -0.0025(15) 0.0014(16) 0.0031(15)
C12 0.0135(16) 0.0142(17) 0.0136(19) 0.0039(15) 0.0037(16) 0.0012(14)
C13 0.0141(17) 0.0108(19) 0.020(2) 0.0010(14) 0.0020(15) 0.0011(14)
C14 0.0106(17) 0.0183(19) 0.0096(18) -0.0040(14) 0.0008(14) -0.0017(14)
C15 0.0130(17) 0.0140(18) 0.0144(19) 0.0026(15) 0.0039(15) 0.0019(15)
C16 0.0166(18) 0.0154(19) 0.015(2) 0.0001(14) 0.0047(15) -0.0002(14)
C17 0.0133(17) 0.0155(18) 0.013(2) -0.0011(14) 0.0012(15) -0.0013(14)
C18 0.0149(17) 0.0156(19) 0.011(2) 0.0015(16) 0.0021(16) 0.0001(16)
C19 0.0175(17) 0.0171(17) 0.0230(19) -0.0018(15) -0.0051(17) 0.0015(16)
N1 0.0195(14) 0.0197(15) 0.0073(14) 0.0023(13) -0.0006(13) 0.0078(14)
O1 0.0205(11) 0.0112(11) 0.0188(13) -0.0005(10) 0.0000(12) 0.0064(10)
O2 0.0221(13) 0.0251(15) 0.0111(15) 0.0013(11) 0.0042(11) 0.0044(11)
O3 0.0287(14) 0.0171(13) 0.0204(14) -0.0050(11) 0.0025(11) 0.0069(12)
O4 0.0208(13) 0.0200(14) 0.0281(16) 0.0148(11) 0.0062(11) -0.0007(11)
F1 0.0249(11) 0.0181(11) 0.0196(11) -0.0046(9) -0.0052(9) 0.0026(8)
S1 0.0161(4) 0.0138(4) 0.0174(5) 0.0023(4) 0.0003(4) 0.0030(4)
Cl1 0.0351(5) 0.0171(4) 0.0180(5) -0.0006(4) -0.0058(4) 0.0006(4)

loop_
_atom_type_symbol
_atom_type_description
_atom_type_scat_dispersion_real
_atom_type_scat_dispersion_imag
_atom_type_scat_source
C C 0.0033 0.0016 'International Tables Vol C Tables 4.2.6.8 and 6.1.1.4'
H H 0.0000 0.0000 'International Tables Vol C Tables 4.2.6.8 and 6.1.1.4'
N N 0.0061 0.0033 'International Tables Vol C Tables 4.2.6.8 and 6.1.1.4'
O O 0.0106 0.0060 'International Tables Vol C Tables 4.2.6.8 and 6.1.1.4'
F F 0.0171 0.0103 'International Tables Vol C Tables 4.2.6.8 and 6.1.1.4'
S S 0.1246 0.1234 'International Tables Vol C Tables 4.2.6.8 and 6.1.1.4'
Cl Cl 0.1484 0.1585 'International Tables Vol C Tables 4.2.6.8 and 6.1.1.4'

loop_
_geom_angle_atom_site_label_1
_geom_angle_atom_site_label_2
_geom_angle_atom_site_label_3
_geom_angle
C11 C1 C6 111.0(3)
C11 C1 C2 112.8(3)
C6 C1 C2 109.3(3)
C11 C1 C7 106.8(3)
C6 C1 C7 108.3(3)
C2 C1 C7 108.4(3)
C1 C2 C3 110.4(3)
C1 C2 H2A 109.6
C3 C2 H2A 109.6
C1 C2 H2B 109.6
C3 C2 H2B 109.6
H2A C2 H2B 108.1
C9 C3 C4 109.3(3)
C9 C3 C2 108.9(3)
C4 C3 C2 109.7(3)
C9 C3 H3 109.6
C4 C3 H3 109.6
C2 C3 H3 109.6
C5 C4 C3 110.0(3)
C5 C4 H4A 109.7
C3 C4 H4A 109.7
C5 C4 H4B 109.7
C3 C4 H4B 109.7
H4A C4 H4B 108.2
C4 C5 C6 109.2(3)
C4 C5 C10 109.1(3)
C6 C5 C10 108.6(3)
C4 C5 H5 110.0
C6 C5 H5 110.0
C10 C5 H5 110.0
C1 C6 C5 111.4(3)
C1 C6 H6A 109.3
C5 C6 H6A 109.3
C1 C6 H6B 109.3
C5 C6 H6B 109.3
H6A C6 H6B 108.0
C1 C7 C8 110.0(3)
C1 C7 H7A 109.7
C8 C7 H7A 109.7
C1 C7 H7B 109.7
C8 C7 H7B 109.7
H7A C7 H7B 108.2
C10 C8 C9 110.0(3)
C10 C8 C7 109.2(3)
C9 C8 C7 108.8(3)
C10 C8 H8 109.6
C9 C8 H8 109.6
C7 C8 H8 109.6
C3 C9 C8 109.8(3)
C3 C9 H9A 109.7
C8 C9 H9A 109.7
C3 C9 H9B 109.7
C8 C9 H9B 109.7
H9A C9 H9B 108.2
C8 C10 C5 109.8(3)
C8 C10 H10A 109.7
C5 C10 H10A 109.7
C8 C10 H10B 109.7
C5 C10 H10B 109.7
H10A C10 H10B 108.2
O1 C11 C1 108.8(3)
O1 C11 H11A 109.9
C1 C11 H11A 109.9
O1 C11 H11B 109.9
C1 C11 H11B 109.9
H11A C11 H11B 108.3
O1 C12 C13 124.6(3)
O1 C12 C17 117.1(3)
C13 C12 C17 118.3(3)
C14 C13 C12 119.1(3)
C14 C13 H13 120.4
C12 C13 H13 120.4
F1 C14 C13 116.9(3)
F1 C14 C15 119.3(3)
C13 C14 C15 123.8(3)
C16 C15 C14 116.1(3)
C16 C15 C18 123.5(3)
C14 C15 C18 120.4(3)
C17 C16 C15 121.6(3)
C17 C16 H16 119.2
C15 C16 H16 119.2
C16 C17 C12 121.0(3)
C16 C17 Cl1 120.0(2)
C12 C17 Cl1 119.0(2)
O2 C18 N1 122.7(3)
O2 C18 C15 124.3(3)
N1 C18 C15 113.1(3)
S1 C19 H19A 109.5
S1 C19 H19B 109.5
H19A C19 H19B 109.5
S1 C19 H19C 109.5
H19A C19 H19C 109.5
H19B C19 H19C 109.5
C18 N1 S1 122.2(2)
C18 N1 H1 118.9
S1 N1 H1 118.9
C12 O1 C11 117.3(2)
O3 S1 O4 119.60(14)
O3 S1 N1 104.68(14)
O4 S1 N1 108.05(14)
O3 S1 C19 109.61(16)
O4 S1 C19 109.06(17)
N1 S1 C19 104.78(15)

loop_
_geom_bond_atom_site_label_1
_geom_bond_atom_site_label_2
_geom_bond_distance
C1 C11 1.510(4)
C1 C6 1.518(5)
C1 C2 1.521(5)
C1 C7 1.533(4)
C2 C3 1.529(4)
C2 H2A 0.9900
C2 H2B 0.9900
C3 C9 1.521(5)
C3 C4 1.527(5)
C3 H3 1.0000
C4 C5 1.522(6)
C4 H4A 0.9900
C4 H4B 0.9900
C5 C6 1.525(4)
C5 C10 1.532(4)
C5 H5 1.0000
C6 H6A 0.9900
C6 H6B 0.9900
C7 C8 1.540(4)
C7 H7A 0.9900
C7 H7B 0.9900
C8 C10 1.519(5)
C8 C9 1.522(5)
C8 H8 1.0000
C9 H9A 0.9900
C9 H9B 0.9900
C10 H10A 0.9900
C10 H10B 0.9900
C11 O1 1.448(4)
C11 H11A 0.9900
C11 H11B 0.9900
C12 O1 1.348(4)
C12 C13 1.382(4)
C12 C17 1.404(4)
C13 C14 1.366(4)
C13 H13 0.9500
C14 F1 1.347(3)
C14 C15 1.392(4)
C15 C16 1.386(4)
C15 C18 1.490(4)
C16 C17 1.363(4)
C16 H16 0.9500
C17 Cl1 1.728(3)
C18 O2 1.190(4)
C18 N1 1.393(4)
C19 S1 1.738(3)
C19 H19A 0.9800
C19 H19B 0.9800
C19 H19C 0.9800
N1 S1 1.655(3)
N1 H1 0.8800
O3 S1 1.422(2)
O4 S1 1.430(2)
